data_2001425
loop_
_publ_author_name
'Fawcett, J.'
'Kemmitt, R. D. W.'
'Russell, D. R.'
'Serindag, O.'
'Gok, Y.'

_publ_section_title
;Structure of
 <i>o</i>,<i>o</i>'-bis(1-oxo-2,3-dihydro-1<i>H</i>-2-benzopyrrol-2-yl)diphenyl
 disulfide
;
_journal_issue 8
_journal_name_full 'Acta Crystallographica Section C'
_journal_page_first 1434
_journal_page_last 1436
_journal_paper_doi 10.1107/S0108270193003385
_journal_volume 49
_journal_year 1993
_chemical_formula_moiety 'C28 H20 N2 O2 S2'
_chemical_formula_sum 'C28 H20 N2 O2 S2'
_chemical_formula_weight 456.6
_symmetry_cell_setting monoclinic
_symmetry_space_group_name_Hall '-P 2yab'
_symmetry_space_group_name_H-M 'P 1 21/a 1'
_cell_angle_alpha 90.
_cell_angle_beta 109.60(10)
_cell_angle_gamma 90.
_cell_formula_units_Z 4
_cell_length_a 25.05(3)
_cell_length_b 6.203(2)
_cell_length_c 15.89(2)
_cell_volume 2326(4)
_diffrn_radiation_type Mo
_diffrn_radiation_wavelength 0.71073
_exptl_absorpt_coefficient_mu 0.024
_exptl_crystal_density_diffrn 1.30
_exptl_crystal_F_000 952
_cod_data_source_file mu1033.cif
_cod_data_source_block mu1033a
_cod_original_cell_volume 2326
_cod_database_code 2001425

loop_
_atom_site_label
_atom_site_fract_x
_atom_site_fract_y
_atom_site_fract_z
_atom_site_U_iso_or_equiv
S(1) .29381(6) .3707(3) .25394(11) .0563(7)
S(2) .20722(6) .3387(3) .21062(12) .0570(7)
N(1) .38174(17) .7189(7) .2815(3) .0378(18)
N(2) .12834(18) .7110(8) .2147(3) .043(2)
O(1) .42215(15) .3842(7) .3240(2) .0494(17)
O(2) .08298(15) .3813(7) .1840(3) .0510(17)
C(1) .3820(3) .8915(12) .2187(5) .048(3)
C(2) .4199(2) .7992(9) .1721(4) .040(2)
C(3) .4369(3) .8853(12) .1040(4) .052(3)
C(4) .4727(3) .7616(12) .0737(5) .054(3)
C(5) .4913(3) .5622(12) .1074(4) .052(3)
C(6) .4747(2) .4771(12) .1753(4) .044(3)
C(7) .4388(2) .5977(10) .2069(3) .038(2)
C(8) .4152(2) .5438(10) .2774(4) .038(2)
C(9) .3490(2) .7315(10) .3400(4) .039(2)
C(10) .3578(3) .9046(13) .3990(4) .057(3)
C(11) .3254(3) .9236(15) .4544(5) .067(3)
C(12) .2845(3) .7699(15) .4498(5) .071(4)
C(13) .2754(3) .6028(14) .3913(5) .064(3)
C(14) .3067(2) .5816(10) .3344(3) .041(2)
C(15) .1337(3) .8928(11) .2771(5) .049(3)
C(16) .1000(2) .8171(10) .3333(4) .046(2)
C(17) .0888(3) .9207(15) .4029(5) .068(3)
C(18) .0527(3) .8134(19) .4404(5) .076(4)
C(19) .0286(3) .6219(19) .4085(5) .073(4)
C(20) .0413(3) .5150(15) .3415(5) .058(3)
C(21) .0773(2) .6182(11) .3037(3) .043(2)
C(22) .0954(2) .5473(10) .2282(4) .039(2)
C(23) .1506(2) .7182(11) .1440(4) .044(3)
C(24) .1372(3) .8881(13) .0848(4) .053(3)
C(25) .1565(3) .8971(18) .0136(5) .074(4)
C(26) .1883(3) .7304(18) -.0010(5) .077(4)
C(27) .2023(3) .5588(16) .0565(5) .070(4)
C(28) .1847(2) .5532(10) .1314(4) .048(3)
H(3) .424(2) 1.006(10) .083(3) .043(18)
H(4) .481(2) .815(11) .023(4) .07(2)
H(5) .514(2) .469(10) .085(4) .07(2)
H(6) .4856(17) .343(8) .196(3) .019(13)
H(10) .386(2) 1.005(11) .401(4) .07(2)
H(11) .329(2) 1.054(11) .488(4) .07(2)
H(12) .262(2) .778(9) .491(3) .056(17)
H(13) .245(2) .494(10) .389(3) .057(17)
H(17) .104(2) 1.044(11) .425(4) .06(2)
H(18) .047(3) .890(12) .489(4) .10(3)
H(19) .007(2) .549(10) .440(4) .059(19)
H(1)a .398(2) 1.028(11) .252(4) .07(2)
H(1)b .342(2) .916(9) .179(3) .047(16)
H(20) .028(2) .382(10) .320(3) .042(18)
H(24) .115(2) 1.004(10) .099(4) .07(2)
H(25) .153(3) 1.014(12) -.025(4) .08(3)
H(26) .200(2) .736(10) -.052(4) .059(18)
H(27) .225(3) .431(11) .055(4) .07(2)
H(15)a .175(3) .921(11) .310(4) .08(2)
H(15)b .116(2) 1.012(9) .246(3) .036(16)

loop_
_geom_angle_atom_site_label_1
_geom_angle_atom_site_label_2
_geom_angle_atom_site_label_3
_geom_angle
C(8) N(1) C(1) 113.5(4)
C(9) N(1) C(1) 122.5(4)
C(9) N(1) C(8) 124.0(4)
C(22) N(2) C(15) 112.6(5)
C(23) N(2) C(15) 122.5(5)
C(23) N(2) C(22) 124.6(5)
H(1)a C(1) N(1) 111(3)
H(1)b C(1) N(1) 108.(3)
H(1)b C(1) H(1)a 109(5)
C(2) C(1) N(1) 101.9(5)
C(2) C(1) H(1)a 112(3)
C(2) C(1) H(1)b 115.(3)
C(3) C(2) C(1) 130.2(6)
C(7) C(2) C(1) 109.6(5)
C(7) C(2) C(3) 120.2(6)
H(3) C(3) C(2) 118(4)
C(4) C(3) C(2) 117.4(7)
C(4) C(3) H(3) 125(4)
H(4) C(4) C(3) 117(4)
C(5) C(4) C(3) 122.7(7)
C(5) C(4) H(4) 121(4)
H(5) C(5) C(4) 124(4)
C(6) C(5) C(4) 120.0(7)
C(6) C(5) H(5) 116(4)
H(6) C(6) C(5) 120.(3)
C(7) C(6) C(5) 118.5(7)
C(7) C(6) H(6) 121.(3)
C(6) C(7) C(2) 121.3(6)
C(8) C(7) C(2) 109.8(5)
C(8) C(7) C(6) 128.9(6)
N(1) C(8) O(1) 125.1(5)
C(7) C(8) O(1) 129.7(5)
C(7) C(8) N(1) 105.2(5)
C(10) C(9) N(1) 118.9(5)
C(14) C(9) N(1) 120.8(5)
C(14) C(9) C(10) 120.2(5)
C(11) C(10) C(9) 119.9(7)
H(10) C(10) C(9) 118(4)
H(10) C(10) C(11) 122(4)
C(12) C(11) C(10) 119.2(7)
H(11) C(11) C(10) 118(4)
H(11) C(11) C(12) 122(4)
C(13) C(12) C(11) 120.8(6)
H(12) C(12) C(11) 120(3)
H(12) C(12) C(13) 119(3)
C(14) C(13) C(12) 121.1(7)
H(13) C(13) C(12) 119(3)
H(13) C(13) C(14) 120(3)
C(13) C(14) C(9) 118.7(6)
H(15)a C(15) N(2) 109(4)
H(15)b C(15) N(2) 110(3)
H(15)b C(15) H(15)a 112(5)
C(16) C(15) N(2) 102.6(5)
C(16) C(15) H(15)a 115(3)
C(16) C(15) H(15)b 108(3)
C(17) C(16) C(15) 129.5(7)
C(21) C(16) C(15) 109.2(5)
C(21) C(16) C(17) 121.3(7)
H(17) C(17) C(16) 123(4)
C(18) C(17) C(16) 116.7(9)
C(18) C(17) H(17) 120(4)
H(18) C(18) C(17) 113(4)
C(19) C(18) C(17) 121.7(8)
C(19) C(18) H(18) 125(4)
H(19) C(19) C(18) 118(3)
C(20) C(19) C(18) 121.6(8)
C(20) C(19) H(19) 120(4)
H(20) C(20) C(19) 125(3)
C(21) C(20) C(19) 117.5(9)
C(21) C(20) H(20) 118(3)
C(20) C(21) C(16) 121.1(6)
C(22) C(21) C(16) 109.9(5)
C(22) C(21) C(20) 129.0(7)
N(2) C(22) O(2) 125.6(5)
C(21) C(22) O(2) 128.6(5)
C(21) C(22) N(2) 105.7(5)
C(24) C(23) N(2) 119.8(6)
C(28) C(23) N(2) 121.1(5)
C(28) C(23) C(24) 119.1(5)
C(25) C(24) C(23) 121.5(8)
H(24) C(24) C(23) 115(3)
H(24) C(24) C(25) 123(3)
C(26) C(25) C(24) 119.6(8)
H(25) C(25) C(24) 126(4)
H(25) C(25) C(26) 114(4)
C(27) C(26) C(25) 120.4(8)
H(26) C(26) C(25) 119(4)
H(26) C(26) C(27) 121(4)
C(28) C(27) C(26) 120.2(8)
H(27) C(27) C(26) 129(4)
H(27) C(27) C(28) 110(4)
C(27) C(28) C(23) 119.2(6)
C(14) S(1) S(2) 103.1(2)
C(28) S(2) S(1) 102.2(2)
C(9) C(14) S(1) 119.2(4)
C(13) C(14) S(1) 122.2(5)
C(23) C(28) S(2) 120.7(4)
C(27) C(28) S(2) 120.1(6)

loop_
_geom_bond_atom_site_label_1
_geom_bond_atom_site_label_2
_geom_bond_distance
C(8) O(1) 1.214(6)
C(22) O(2) 1.226(6)
C(1) N(1) 1.465(7)
C(8) N(1) 1.387(7)
C(9) N(1) 1.434(6)
C(15) N(2) 1.478(7)
C(22) N(2) 1.370(7)
C(23) N(2) 1.413(6)
H(1)a C(1) 1.00(6)
H(1)b C(1) 0.99(5)
C(2) C(1) 1.500(7)
C(3) C(2) 1.395(8)
C(7) C(2) 1.384(8)
H(3) C(3) 0.84(6)
C(4) C(3) 1.385(9)
H(4) C(4) 0.95(5)
C(5) C(4) 1.366(9)
H(5) C(5) 0.97(6)
C(6) C(5) 1.384(8)
H(6) C(6) 0.90(5)
C(7) C(6) 1.387(8)
C(8) C(7) 1.470(7)
C(10) C(9) 1.393(9)
C(14) C(9) 1.392(7)
C(11) C(10) 1.388(8)
H(10) C(10) 0.94(6)
C(12) C(11) 1.384(10)
H(11) C(11) 0.95(6)
C(13) C(12) 1.359(10)
H(12) C(12) 1.00(5)
C(14) C(13) 1.388(7)
H(13) C(13) 1.01(6)
H(15)a C(15) 1.01(6)
H(15)b C(15) 0.91(5)
C(16) C(15) 1.498(8)
C(17) C(16) 1.386(9)
C(21) C(16) 1.373(8)
H(17) C(17) 0.87(6)
C(18) C(17) 1.407(12)
H(18) C(18) 0.96(7)
C(19) C(18) 1.351(11)
H(19) C(19) 0.97(5)
C(20) C(19) 1.378(10)
H(20) C(20) 0.91(6)
C(21) C(20) 1.397(8)
C(22) C(21) 1.485(7)
C(24) C(23) 1.377(8)
C(28) C(23) 1.390(8)
C(25) C(24) 1.371(9)
H(24) C(24) 0.99(6)
C(26) C(25) 1.373(11)
H(25) C(25) 0.93(7)
C(27) C(26) 1.369(11)
H(26) C(26) 0.96(5)
C(28) C(27) 1.402(8)
H(27) C(27) 0.98(7)
S(2) S(1) 2.053(2)
C(14) S(1) 1.781(6)
C(28) S(2) 1.787(6)
